data_2241035
loop_
_publ_author_name
'Yousuf, Sammer'
'Hussain, Shafqat'
'Khan, Khalid Mohammed'
'Shabeer, Muhammad'
'Perveen, Shahnaz'

_publ_section_title
;
 Crystal structure of methyl
 2-(7-hydroxy-2-oxo-2<i>H</i>-chromen-4-yl)acetate
;
_journal_coeditor_code HB7469
_journal_issue 9
_journal_name_full 'Acta Crystallographica Section E'
_journal_page_first o677
_journal_page_last o678
_journal_paper_doi 10.1107/S2056989015014061
_journal_volume 71
_journal_year 2015
_chemical_formula_iupac 'C12 H10 O5'
_chemical_formula_moiety 'C12 H10 O5'
_chemical_formula_sum 'C12 H10 O5'
_chemical_formula_weight 234.20
_chemical_name_systematic
;
Methyl 2-(7-hydroxy-2-oxo-2<i>H</i>-chromen-4-yl)acetate
;
_space_group_IT_number 61
_symmetry_cell_setting orthorhombic
_symmetry_space_group_name_Hall '-P 2ac 2ab'
_symmetry_space_group_name_H-M 'P b c a'
_atom_sites_solution_hydrogens geom
_atom_sites_solution_primary direct
_atom_sites_solution_secondary difmap
_audit_creation_method SHELXL-97
_cell_angle_alpha 90.00
_cell_angle_beta 90.00
_cell_angle_gamma 90.00
_cell_formula_units_Z 8
_cell_length_a 13.0780(12)
_cell_length_b 7.2354(7)
_cell_length_c 22.262(2)
_cell_measurement_reflns_used 4477
_cell_measurement_temperature 273(2)
_cell_measurement_theta_max 28.27
_cell_measurement_theta_min 2.40
_cell_volume 2106.5(3)
_computing_cell_refinement
;
SAINT (Bruker, 2000)
;
_computing_data_collection
;
SMART (Bruker, 2000)
;
_computing_data_reduction
;
SAINT (Bruker, 2000)
;
_computing_molecular_graphics
;
SHELXTL (Sheldrick, 2008)
;
_computing_publication_material
;
PLATON (Spek, 2009)
;
_computing_structure_refinement
;
SHELXL97 (Sheldrick, 2008)
;
_computing_structure_solution
;
SHELXS97 (Sheldrick, 2008)
;
_diffrn_ambient_temperature 273(2)
_diffrn_measured_fraction_theta_full 0.998
_diffrn_measured_fraction_theta_max 0.998
_diffrn_measurement_device_type 'Bruker SMART APEX CCD'
_diffrn_measurement_method '\w scan'
_diffrn_radiation_monochromator graphite
_diffrn_radiation_source 'fine-focus sealed tube'
_diffrn_radiation_type MoK\a
_diffrn_radiation_wavelength 0.71073
_diffrn_reflns_av_R_equivalents 0.0210
_diffrn_reflns_av_sigmaI/netI 0.0142
_diffrn_reflns_limit_h_max 14
_diffrn_reflns_limit_h_min -15
_diffrn_reflns_limit_k_max 8
_diffrn_reflns_limit_k_min -8
_diffrn_reflns_limit_l_max 26
_diffrn_reflns_limit_l_min -26
_diffrn_reflns_number 11536
_diffrn_reflns_theta_full 25.50
_diffrn_reflns_theta_max 25.50
_diffrn_reflns_theta_min 1.83
_exptl_absorpt_coefficient_mu 0.116
_exptl_absorpt_correction_T_max 0.9917
_exptl_absorpt_correction_T_min 0.9317
_exptl_absorpt_correction_type multi-scan
_exptl_absorpt_process_details
;
(SADABS; Bruker, 2000)
;
_exptl_crystal_colour yellow
_exptl_crystal_density_diffrn 1.477
_exptl_crystal_density_method 'not measured'
_exptl_crystal_description plate
_exptl_crystal_F_000 976
_exptl_crystal_size_max 0.62
_exptl_crystal_size_mid 0.35
_exptl_crystal_size_min 0.07
_refine_diff_density_max 0.278
_refine_diff_density_min -0.188
_refine_ls_extinction_method none
_refine_ls_goodness_of_fit_ref 1.026
_refine_ls_hydrogen_treatment mixed
_refine_ls_matrix_type full
_refine_ls_number_parameters 158
_refine_ls_number_reflns 1958
_refine_ls_number_restraints 0
_refine_ls_restrained_S_all 1.026
_refine_ls_R_factor_all 0.0434
_refine_ls_R_factor_gt 0.0370
_refine_ls_shift/su_max 0.000
_refine_ls_shift/su_mean 0.000
_refine_ls_structure_factor_coef Fsqd
_refine_ls_weighting_details 'calc w=1/[\s^2^(Fo^2^)+(0.0523P)^2^+0.6817P] where P=(Fo^2^+2Fc^2^)/3'
_refine_ls_weighting_scheme calc
_refine_ls_wR_factor_gt 0.0972
_refine_ls_wR_factor_ref 0.1040
_reflns_number_gt 1669
_reflns_number_total 1958
_reflns_threshold_expression I>2\s(I)
_cod_data_source_file hb7469sup1.cif
_cod_data_source_block I
_cod_original_sg_symbol_H-M 'P b c a '
_cod_database_code 2241035
_cod_database_fobs_code 2241035

loop_
_symmetry_equiv_pos_as_xyz
'x, y, z'
'-x+1/2, -y, z+1/2'
'-x, y+1/2, -z+1/2'
'x+1/2, -y+1/2, -z'
'-x, -y, -z'
'x-1/2, y, -z-1/2'
'x, -y-1/2, z-1/2'
'-x-1/2, y-1/2, z'

loop_
_atom_site_type_symbol
_atom_site_label
_atom_site_fract_x
_atom_site_fract_y
_atom_site_fract_z
_atom_site_U_iso_or_equiv
_atom_site_adp_type
_atom_site_calc_flag
_atom_site_refinement_flags
_atom_site_occupancy
_atom_site_symmetry_multiplicity
O O1 0.42044(8) 0.1647(2) 0.43882(5) 0.0591(4) Uani d . 1 1
O O2 0.58807(7) 0.16062(15) 0.44081(4) 0.0403(3) Uani d . 1 1
O O3 0.94960(9) 0.1761(2) 0.45283(6) 0.0597(4) Uani d . 1 1
O O4 0.64831(11) 0.23456(17) 0.22259(5) 0.0633(4) Uani d . 1 1
O O5 0.64257(9) -0.01095(16) 0.16271(5) 0.0525(3) Uani d . 1 1
C C1 0.50365(12) 0.0564(2) 0.35141(6) 0.0440(4) Uani d . 1 1
H H1A 0.4432 0.0350 0.3305 0.053 Uiso calc R 1 1
C C2 0.49845(11) 0.1288(2) 0.41145(7) 0.0432(4) Uani d . 1 1
C C3 0.68119(11) 0.12502(18) 0.41444(6) 0.0338(3) Uani d . 1 1
C C4 0.76625(11) 0.1663(2) 0.44865(6) 0.0365(3) Uani d . 1 1
H H4A 0.7595 0.2141 0.4872 0.044 Uiso calc R 1 1
C C5 0.86154(11) 0.1347(2) 0.42403(6) 0.0397(4) Uani d . 1 1
C C6 0.87047(12) 0.0581(2) 0.36677(7) 0.0414(4) Uani d . 1 1
H H6A 0.9349 0.0341 0.3509 0.050 Uiso calc R 1 1
C C7 0.78507(11) 0.01819(19) 0.33383(6) 0.0376(3) Uani d . 1 1
H H7A 0.7923 -0.0328 0.2957 0.045 Uiso calc R 1 1
C C8 0.68705(11) 0.05257(18) 0.35637(6) 0.0336(3) Uani d . 1 1
C C9 0.59328(12) 0.01865(19) 0.32448(6) 0.0375(3) Uani d . 1 1
C C10 0.59598(12) -0.0602(2) 0.26187(6) 0.0426(4) Uani d . 1 1
H H10A 0.6403 -0.1677 0.2617 0.051 Uiso calc R 1 1
H H10B 0.5278 -0.1013 0.2512 0.051 Uiso calc R 1 1
C C11 0.63285(11) 0.0736(2) 0.21485(6) 0.0379(3) Uani d . 1 1
C C12 0.67778(15) 0.1002(3) 0.11240(8) 0.0640(5) Uani d . 1 1
H H12A 0.6822 0.0244 0.0771 0.096 Uiso calc R 1 1
H H12B 0.7440 0.1503 0.1214 0.096 Uiso calc R 1 1
H H12C 0.6304 0.1993 0.1054 0.096 Uiso calc R 1 1
H H3 0.9369(17) 0.231(3) 0.4915(11) 0.091(7) Uiso d . 1 1

loop_
_atom_site_aniso_label
_atom_site_aniso_U_11
_atom_site_aniso_U_22
_atom_site_aniso_U_33
_atom_site_aniso_U_12
_atom_site_aniso_U_13
_atom_site_aniso_U_23
O1 0.0375(6) 0.0935(10) 0.0463(7) 0.0056(6) 0.0053(5) -0.0091(6)
O2 0.0358(6) 0.0533(6) 0.0318(5) 0.0014(5) 0.0024(4) -0.0043(4)
O3 0.0379(7) 0.0923(10) 0.0489(7) -0.0035(6) -0.0062(5) -0.0117(6)
O4 0.1002(11) 0.0475(7) 0.0424(6) -0.0102(7) -0.0047(6) -0.0019(5)
O5 0.0647(8) 0.0582(7) 0.0345(6) -0.0042(6) 0.0086(5) -0.0083(5)
C1 0.0401(9) 0.0549(9) 0.0371(8) -0.0024(7) -0.0052(6) -0.0016(7)
C2 0.0390(8) 0.0527(9) 0.0379(8) 0.0009(7) 0.0006(6) 0.0009(7)
C3 0.0375(8) 0.0340(7) 0.0298(7) 0.0035(6) 0.0027(6) 0.0018(5)
C4 0.0420(9) 0.0400(7) 0.0276(6) 0.0000(6) -0.0010(6) -0.0025(5)
C5 0.0387(8) 0.0436(8) 0.0368(8) -0.0002(6) -0.0041(6) 0.0017(6)
C6 0.0391(8) 0.0451(8) 0.0401(8) 0.0053(7) 0.0056(6) -0.0003(6)
C7 0.0455(9) 0.0360(7) 0.0314(7) 0.0038(6) 0.0032(6) -0.0024(6)
C8 0.0399(8) 0.0310(7) 0.0300(7) 0.0009(6) -0.0003(6) -0.0001(5)
C9 0.0451(9) 0.0360(7) 0.0314(7) -0.0023(6) -0.0024(6) 0.0007(6)
C10 0.0486(9) 0.0446(8) 0.0345(8) -0.0049(7) -0.0046(6) -0.0055(6)
C11 0.0346(8) 0.0464(8) 0.0327(7) 0.0005(6) -0.0059(6) -0.0049(6)
C12 0.0679(12) 0.0845(14) 0.0394(9) -0.0071(10) 0.0132(8) 0.0016(9)

loop_
_atom_type_symbol
_atom_type_description
_atom_type_scat_dispersion_real
_atom_type_scat_dispersion_imag
_atom_type_scat_source
C C 0.0033 0.0016 'International Tables Vol C Tables 4.2.6.8 and 6.1.1.4'
H H 0.0000 0.0000 'International Tables Vol C Tables 4.2.6.8 and 6.1.1.4'
O O 0.0106 0.0060 'International Tables Vol C Tables 4.2.6.8 and 6.1.1.4'

loop_
_geom_angle_atom_site_label_1
_geom_angle_atom_site_label_2
_geom_angle_atom_site_label_3
_geom_angle
C2 O2 C3 121.67(11)
C5 O3 H3 111.6(14)
C11 O5 C12 116.88(13)
C9 C1 C2 122.00(13)
C9 C1 H1A 119.0
C2 C1 H1A 119.0
O1 C2 O2 116.43(13)
O1 C2 C1 125.70(14)
O2 C2 C1 117.87(13)
O2 C3 C4 115.91(12)
O2 C3 C8 120.90(12)
C4 C3 C8 123.19(13)
C5 C4 C3 118.19(13)
C5 C4 H4A 120.9
C3 C4 H4A 120.9
O3 C5 C4 122.97(13)
O3 C5 C6 116.74(14)
C4 C5 C6 120.28(13)
C7 C6 C5 120.38(14)
C7 C6 H6A 119.8
C5 C6 H6A 119.8
C6 C7 C8 121.25(13)
C6 C7 H7A 119.4
C8 C7 H7A 119.4
C3 C8 C7 116.67(12)
C3 C8 C9 118.30(13)
C7 C8 C9 125.03(12)
C1 C9 C8 119.25(13)
C1 C9 C10 120.65(13)
C8 C9 C10 120.09(13)
C11 C10 C9 114.04(12)
C11 C10 H10A 108.7
C9 C10 H10A 108.7
C11 C10 H10B 108.7
C9 C10 H10B 108.7
H10A C10 H10B 107.6
O4 C11 O5 124.29(14)
O4 C11 C10 125.51(13)
O5 C11 C10 110.16(13)
O5 C12 H12A 109.5
O5 C12 H12B 109.5
H12A C12 H12B 109.5
O5 C12 H12C 109.5
H12A C12 H12C 109.5
H12B C12 H12C 109.5

loop_
_geom_bond_atom_site_label_1
_geom_bond_atom_site_label_2
_geom_bond_distance
O1 C2 1.2165(18)
O2 C2 1.3617(18)
O2 C3 1.3764(17)
O3 C5 1.3515(18)
O3 H3 0.96(2)
O4 C11 1.1944(19)
O5 C11 1.3183(17)
O5 C12 1.454(2)
C1 C9 1.345(2)
C1 C2 1.437(2)
C1 H1A 0.9300
C3 C4 1.381(2)
C3 C8 1.3971(19)
C4 C5 1.380(2)
C4 H4A 0.9300
C5 C6 1.395(2)
C6 C7 1.367(2)
C6 H6A 0.9300
C7 C8 1.399(2)
C7 H7A 0.9300
C8 C9 1.438(2)
C9 C10 1.5064(19)
C10 C11 1.505(2)
C10 H10A 0.9700
C10 H10B 0.9700
C12 H12A 0.9600
C12 H12B 0.9600
C12 H12C 0.9600

loop_
_geom_hbond_atom_site_label_D
_geom_hbond_atom_site_label_H
_geom_hbond_atom_site_label_A
_geom_hbond_site_symmetry_A
_geom_hbond_distance_DH
_geom_hbond_distance_HA
_geom_hbond_distance_DA
_geom_hbond_angle_DHA
O3 H3 O1 4_556 0.96(2) 1.74(2) 2.7002(17) 177(2)
C7 H7A O4 8_755 0.93 2.47 3.3320(18) 155

loop_
_geom_torsion_atom_site_label_1
_geom_torsion_atom_site_label_2
_geom_torsion_atom_site_label_3
_geom_torsion_atom_site_label_4
_geom_torsion
C3 O2 C2 O1 179.92(13)
C3 O2 C2 C1 -0.1(2)
C9 C1 C2 O1 -179.37(16)
C9 C1 C2 O2 0.7(2)
C2 O2 C3 C4 178.95(12)
C2 O2 C3 C8 -0.7(2)
O2 C3 C4 C5 -179.42(12)
C8 C3 C4 C5 0.2(2)
C3 C4 C5 O3 177.69(14)
C3 C4 C5 C6 -1.8(2)
O3 C5 C6 C7 -177.79(14)
C4 C5 C6 C7 1.8(2)
C5 C6 C7 C8 0.0(2)
O2 C3 C8 C7 -178.95(12)
C4 C3 C8 C7 1.5(2)
O2 C3 C8 C9 0.91(19)
C4 C3 C8 C9 -178.69(13)
C6 C7 C8 C3 -1.5(2)
C6 C7 C8 C9 178.62(13)
C2 C1 C9 C8 -0.4(2)
C2 C1 C9 C10 178.94(14)
C3 C8 C9 C1 -0.4(2)
C7 C8 C9 C1 179.48(14)
C3 C8 C9 C10 -179.72(13)
C7 C8 C9 C10 0.1(2)
C1 C9 C10 C11 108.63(16)
C8 C9 C10 C11 -72.02(18)
C12 O5 C11 O4 2.1(2)
C12 O5 C11 C10 -179.98(14)
C9 C10 C11 O4 -8.4(2)
C9 C10 C11 O5 173.79(13)
